data_7713478
loop_
_publ_author_name
'Gomez, Olaya Paz'
'Carballo, Rosa'
'Lago, Ana Belen'
'Prieto, Inmaculada'
'Vazquez-Lopez, Ezequiel M.'

_publ_section_title
;
 From Cu(I) and Cu(I)-Cu(II) mixed-valence clusters to 2D Cu(II) and Cu(I)
 coordination polymers supported by a flexible bis-tetrazole organosulfur
 ligand.
;
_journal_name_full 'Dalton Transactions'
_journal_paper_doi 10.1039/D3DT01556D
_journal_year 2023
_chemical_formula_moiety 'C12 H20 Br4 Cu4 N16 S4'
_chemical_formula_sum 'C12 H20 Br4 Cu4 N16 S4'
_chemical_formula_weight 1090.48
_space_group_crystal_system monoclinic
_space_group_IT_number 14
_space_group_name_Hall '-P 2yn'
_space_group_name_H-M_alt 'P 1 21/n 1'
_atom_sites_solution_hydrogens geom
_atom_sites_solution_primary dual
_audit_creation_date 2020-03-10
_audit_creation_method
; 
Olex2 1.3 
(compiled 2020.02.04 svn.rd84adfe8 for OlexSys, GUI svn.r6032) 
;
_audit_update_record
;
2023-05-22 deposited with the CCDC.	2023-07-17 downloaded from the CCDC.
;
_cell_angle_alpha 90
_cell_angle_beta 92.996(3)
_cell_angle_gamma 90
_cell_formula_units_Z 2
_cell_length_a 10.2919(10)
_cell_length_b 9.6293(9)
_cell_length_c 14.8207(13)
_cell_measurement_reflns_used 9997
_cell_measurement_temperature 99.99
_cell_measurement_theta_max 28.33
_cell_measurement_theta_min 2.52
_cell_volume 1466.8(2)
_computing_cell_refinement 'SAINT V8.38A (?, 2016)'
_computing_data_collection 'Bruker APEX3'
_computing_data_reduction 'SAINT V8.38A (?, 2016)'
_computing_molecular_graphics 'Olex2 1.3 (Dolomanov et al., 2009)'
_computing_publication_material 'Olex2 1.3 (Dolomanov et al., 2009)'
_computing_structure_refinement 'XL  (Sheldrick, 2008)'
_computing_structure_solution 'XT  (Sheldrick, 2015)'
_diffrn_ambient_temperature 99.99
_diffrn_measured_fraction_theta_full 0.990
_diffrn_measured_fraction_theta_max 0.988
_diffrn_measurement_device_type 'Bruker D8 Venture Photon 100 CMOS'
_diffrn_measurement_method '\f and \w scans'
_diffrn_radiation_monochromator 'Incoatec HeliosTM multilayer optics'
_diffrn_radiation_type MoK\a
_diffrn_radiation_wavelength 0.71073
_diffrn_reflns_av_R_equivalents 0.1336
_diffrn_reflns_av_unetI/netI 0.0639
_diffrn_reflns_Laue_measured_fraction_full 0.990
_diffrn_reflns_Laue_measured_fraction_max 0.988
_diffrn_reflns_limit_h_max 13
_diffrn_reflns_limit_h_min -13
_diffrn_reflns_limit_k_max 12
_diffrn_reflns_limit_k_min -12
_diffrn_reflns_limit_l_max 19
_diffrn_reflns_limit_l_min -19
_diffrn_reflns_number 22985
_diffrn_reflns_point_group_measured_fraction_full 0.990
_diffrn_reflns_point_group_measured_fraction_max 0.988
_diffrn_reflns_theta_full 25.242
_diffrn_reflns_theta_max 28.378
_diffrn_reflns_theta_min 2.752
_diffrn_source_current 1.0
_diffrn_source_power 0.05
_diffrn_source_voltage 50.0
_diffrn_standards_number 0
_exptl_absorpt_coefficient_mu 8.633
_exptl_absorpt_correction_T_max 0.7457
_exptl_absorpt_correction_T_min 0.2994
_exptl_absorpt_correction_type multi-scan
_exptl_absorpt_process_details
; 
SADABS-2016/2 (Bruker,2016/2) was used for absorption correction. 
wR2(int) was 0.1340 before and 0.0550 after correction. 
The Ratio of minimum to maximum transmission is 0.4015. 
The \l/2 correction factor is Not present. 
;
_exptl_crystal_colour colourless
_exptl_crystal_colour_primary colourless
_exptl_crystal_density_diffrn 2.469
_exptl_crystal_density_method 'not measured'
_exptl_crystal_description prism
_exptl_crystal_F_000 1048
_exptl_crystal_size_max 0.255
_exptl_crystal_size_mid 0.144
_exptl_crystal_size_min 0.093
_refine_diff_density_max 1.916
_refine_diff_density_min -1.952
_refine_diff_density_rms 0.308
_refine_ls_extinction_method none
_refine_ls_goodness_of_fit_ref 1.132
_refine_ls_hydrogen_treatment constr
_refine_ls_matrix_type full
_refine_ls_number_parameters 183
_refine_ls_number_reflns 3634
_refine_ls_number_restraints 0
_refine_ls_restrained_S_all 1.132
_refine_ls_R_factor_all 0.0463
_refine_ls_R_factor_gt 0.0453
_refine_ls_shift/su_max 0.001
_refine_ls_shift/su_mean 0.000
_refine_ls_structure_factor_coef Fsqd
_refine_ls_weighting_details 'w=1/[\s^2^(Fo^2^)+(0.0531P)^2^+2.3350P] where P=(Fo^2^+2Fc^2^)/3'
_refine_ls_weighting_scheme calc
_refine_ls_wR_factor_gt 0.1047
_refine_ls_wR_factor_ref 0.1057
_reflns_Friedel_coverage 0.000
_reflns_number_gt 3548
_reflns_number_total 3634
_reflns_threshold_expression 'I > 2\s(I)'
_cod_data_source_file d3dt01556d2.cif
_cod_data_source_block 3
_cod_database_code 7713478
_shelx_shelxl_version_number 2017/1
_shelx_space_group_comment
; 
The symmetry employed for this shelxl refinement is uniquely defined 
by the following loop, which should always be used as a source of 
symmetry information in preference to the above space-group names. 
They are only intended as comments. 
;
_shelx_estimated_absorpt_t_max 0.501
_shelx_estimated_absorpt_t_min 0.217
_olex2_refinement_description
; 
1. Fixed Uiso 
 At 1.2 times of: 
  All C(H,H) groups 
 At 1.5 times of: 
  All C(H,H,H) groups 
2.a Secondary CH2 refined with riding coordinates: 
 C1(H1A,H1B), C2(H2A,H2B) 
2.b Idealised Me refined as rotating group: 
 C22(H22A,H22B,H22C), C12(H12A,H12B,H12C) 
;
_olex2_submission_special_instructions 'No special instructions were received'

loop_
_space_group_symop_operation_xyz
'x, y, z'
'-x+1/2, y+1/2, -z+1/2'
'-x, -y, -z'
'x-1/2, -y-1/2, z-1/2'

loop_
_atom_site_label
_atom_site_type_symbol
_atom_site_fract_x
_atom_site_fract_y
_atom_site_fract_z
_atom_site_U_iso_or_equiv
_atom_site_adp_type
_atom_site_occupancy
_atom_site_site_symmetry_order
_atom_site_calc_flag
_atom_site_refinement_flags_posn
_atom_site_refinement_flags_adp
_atom_site_refinement_flags_occupancy
_atom_site_disorder_assembly
_atom_site_disorder_group
Br1 Br 0.39511(3) 0.18379(3) 0.44730(2) 0.01104(11) Uani 1 1 d . . . . .
Br2 Br 0.51924(3) -0.11161(3) 0.28731(2) 0.01091(11) Uani 1 1 d . . . . .
Cu2 Cu 0.56937(4) 0.00312(4) 0.42769(3) 0.01407(13) Uani 1 1 d . . . . .
Cu1 Cu 0.53974(4) 0.26950(4) 0.57987(2) 0.01172(12) Uani 1 1 d . . . . .
S1 S 0.90632(8) 0.40948(8) 0.60831(5) 0.01164(18) Uani 1 1 d . . . . .
S2 S 0.58880(9) 0.53837(9) 0.77686(5) 0.01417(18) Uani 1 1 d . . . . .
N5 N 0.3605(3) 0.6110(3) 0.69458(18) 0.0117(6) Uani 1 1 d . . . . .
N4 N 0.7175(3) 0.2279(3) 0.53230(17) 0.0107(5) Uani 1 1 d . . . . .
N8 N 0.4470(3) 0.4402(3) 0.62405(18) 0.0116(5) Uani 1 1 d . . . . .
N3 N 0.7230(3) 0.1251(3) 0.46837(18) 0.0118(5) Uani 1 1 d . . . . .
N1 N 0.9134(3) 0.2058(3) 0.48581(18) 0.0107(5) Uani 1 1 d . . . . .
N6 N 0.2758(3) 0.5765(3) 0.62481(18) 0.0135(6) Uani 1 1 d . . . . .
N7 N 0.3297(3) 0.4756(3) 0.58271(18) 0.0137(6) Uani 1 1 d . . . . .
N2 N 0.8386(3) 0.1107(3) 0.44067(19) 0.0132(6) Uani 1 1 d . . . . .
C11 C 0.8384(3) 0.2779(3) 0.54098(19) 0.0089(6) Uani 1 1 d . . . . .
C22 C 0.3370(4) 0.7296(4) 0.7537(2) 0.0186(7) Uani 1 1 d . . . . .
H22A H 0.407791 0.796983 0.749756 0.028 Uiso 1 1 calc R U . . .
H22B H 0.333272 0.697191 0.816227 0.028 Uiso 1 1 calc R U . . .
H22C H 0.254231 0.773665 0.734705 0.028 Uiso 1 1 calc R U . . .
C12 C 1.0520(4) 0.2204(3) 0.4703(2) 0.0166(7) Uani 1 1 d . . . . .
H12A H 1.100907 0.147027 0.502870 0.025 Uiso 1 1 calc R U . . .
H12B H 1.082640 0.311340 0.492113 0.025 Uiso 1 1 calc R U . . .
H12C H 1.065235 0.212573 0.405482 0.025 Uiso 1 1 calc R U . . .
C21 C 0.4641(3) 0.5262(3) 0.6941(2) 0.0107(6) Uani 1 1 d . . . . .
C1 C 0.7630(3) 0.4978(3) 0.6449(2) 0.0104(6) Uani 1 1 d . . . . .
H1A H 0.784041 0.596613 0.656875 0.012 Uiso 1 1 calc R U . . .
H1B H 0.693710 0.494107 0.595993 0.012 Uiso 1 1 calc R U . . .
C2 C 0.7135(3) 0.4322(3) 0.7297(2) 0.0111(6) Uani 1 1 d . . . . .
H2A H 0.786792 0.420512 0.775012 0.013 Uiso 1 1 calc R U . . .
H2B H 0.677545 0.339047 0.714977 0.013 Uiso 1 1 calc R U . . .

loop_
_atom_site_aniso_label
_atom_site_aniso_U_11
_atom_site_aniso_U_22
_atom_site_aniso_U_33
_atom_site_aniso_U_23
_atom_site_aniso_U_13
_atom_site_aniso_U_12
Br1 0.0135(2) 0.00730(16) 0.01159(16) -0.00133(9) -0.00619(13) 0.00182(11)
Br2 0.0150(2) 0.00810(16) 0.00928(16) 0.00055(9) -0.00265(13) 0.00084(11)
Cu2 0.0153(3) 0.0113(2) 0.0154(2) -0.00405(13) -0.00224(17) -0.00240(15)
Cu1 0.0127(3) 0.0098(2) 0.01226(19) -0.00242(13) -0.00297(16) 0.00056(15)
S1 0.0117(4) 0.0080(3) 0.0147(3) -0.0019(2) -0.0035(3) -0.0011(3)
S2 0.0151(4) 0.0175(4) 0.0093(3) -0.0038(3) -0.0044(3) 0.0012(3)
N5 0.0124(15) 0.0105(12) 0.0119(12) -0.0014(9) -0.0015(11) -0.0003(10)
N4 0.0137(15) 0.0078(11) 0.0103(11) -0.0006(9) -0.0018(10) -0.0005(10)
N8 0.0147(15) 0.0091(11) 0.0104(11) -0.0003(9) -0.0043(11) -0.0001(11)
N3 0.0126(15) 0.0074(11) 0.0149(12) -0.0024(9) -0.0032(11) 0.0006(10)
N1 0.0112(14) 0.0073(11) 0.0136(12) -0.0003(9) -0.0001(11) -0.0032(10)
N6 0.0166(16) 0.0111(12) 0.0121(11) -0.0005(9) -0.0045(11) 0.0003(11)
N7 0.0158(16) 0.0123(12) 0.0122(11) -0.0010(9) -0.0063(11) 0.0022(11)
N2 0.0164(16) 0.0067(11) 0.0161(12) -0.0020(9) -0.0026(11) -0.0017(10)
C11 0.0103(15) 0.0074(12) 0.0087(12) 0.0013(10) -0.0028(11) 0.0017(11)
C22 0.023(2) 0.0128(14) 0.0199(15) -0.0078(12) -0.0029(14) 0.0014(14)
C12 0.0139(18) 0.0106(14) 0.0252(16) -0.0028(12) 0.0003(14) -0.0009(13)
C21 0.0137(17) 0.0086(12) 0.0097(12) 0.0009(10) -0.0027(12) -0.0001(12)
C1 0.0126(17) 0.0077(12) 0.0104(12) 0.0009(10) -0.0034(12) 0.0016(11)
C2 0.0118(16) 0.0100(12) 0.0109(12) 0.0006(10) -0.0045(12) 0.0018(12)

loop_
_atom_type_symbol
_atom_type_description
_atom_type_scat_dispersion_real
_atom_type_scat_dispersion_imag
_atom_type_scat_source
C C 0.0033 0.0016 'International Tables Vol C Tables 4.2.6.8 and 6.1.1.4'
H H 0.0000 0.0000 'International Tables Vol C Tables 4.2.6.8 and 6.1.1.4'
Br Br -0.2901 2.4595 'International Tables Vol C Tables 4.2.6.8 and 6.1.1.4'
Cu Cu 0.3201 1.2651 'International Tables Vol C Tables 4.2.6.8 and 6.1.1.4'
N N 0.0061 0.0033 'International Tables Vol C Tables 4.2.6.8 and 6.1.1.4'
S S 0.1246 0.1234 'International Tables Vol C Tables 4.2.6.8 and 6.1.1.4'

loop_
_geom_angle_atom_site_label_1
_geom_angle_atom_site_label_2
_geom_angle_atom_site_label_3
_geom_angle
_geom_angle_site_symmetry_1
_geom_angle_site_symmetry_3
_geom_angle_publ_flag
Cu2 Br1 Cu2 61.979(19) . 3_656 ?
Cu2 Br1 Cu1 85.521(17) . . ?
Cu1 Br1 Cu2 67.547(15) . 3_656 ?
Cu2 Br2 Cu1 69.954(16) . 3_656 ?
Br1 Cu2 Br1 118.020(19) . 3_656 ?
Br1 Cu2 Cu2 57.729(17) 3_656 3_656 ?
Br1 Cu2 Cu2 60.291(18) . 3_656 ?
Br1 Cu2 Cu1 110.95(2) . 3_656 ?
Br1 Cu2 Cu1 55.307(13) 3_656 3_656 ?
Br2 Cu2 Br1 107.245(19) . . ?
Br2 Cu2 Br1 108.489(18) . 3_656 ?
Br2 Cu2 Cu2 126.58(3) . 3_656 ?
Br2 Cu2 Cu1 58.254(13) . 3_656 ?
Cu2 Cu2 Cu1 77.43(2) 3_656 3_656 ?
N3 Cu2 Br1 96.34(8) . 3_656 ?
N3 Cu2 Br1 96.53(8) . . ?
N3 Cu2 Br2 130.85(9) . . ?
N3 Cu2 Cu2 102.57(9) . 3_656 ?
N3 Cu2 Cu1 147.14(8) . 3_656 ?
Br1 Cu1 Br2 104.275(18) . 3_656 ?
Br1 Cu1 Cu2 57.147(13) . 3_656 ?
Br2 Cu1 Cu2 51.792(13) 3_656 3_656 ?
N4 Cu1 Br1 99.75(7) . . ?
N4 Cu1 Br2 113.54(7) . 3_656 ?
N4 Cu1 Cu2 99.47(7) . 3_656 ?
N8 Cu1 Br1 104.27(8) . . ?
N8 Cu1 Br2 95.60(8) . 3_656 ?
N8 Cu1 Cu2 124.57(9) . 3_656 ?
N8 Cu1 N4 135.96(11) . . ?
C11 S1 C1 101.82(16) . . ?
C21 S2 C2 101.66(15) . . ?
N6 N5 C22 121.7(3) . . ?
C21 N5 N6 109.0(3) . . ?
C21 N5 C22 129.2(3) . . ?
N3 N4 Cu1 116.8(2) . . ?
C11 N4 Cu1 138.3(2) . . ?
C11 N4 N3 104.8(3) . . ?
N7 N8 Cu1 118.49(19) . . ?
C21 N8 Cu1 135.3(2) . . ?
C21 N8 N7 105.7(3) . . ?
N4 N3 Cu2 124.1(2) . . ?
N2 N3 Cu2 124.1(2) . . ?
N2 N3 N4 111.7(3) . . ?
N2 N1 C12 121.5(3) . . ?
C11 N1 N2 108.7(3) . . ?
C11 N1 C12 129.8(3) . . ?
N7 N6 N5 106.0(3) . . ?
N6 N7 N8 111.2(2) . . ?
N3 N2 N1 106.3(3) . . ?
N4 C11 S1 131.6(3) . . ?
N4 C11 N1 108.5(3) . . ?
N1 C11 S1 119.9(3) . . ?
N5 C22 H22A 109.5 . . ?
N5 C22 H22B 109.5 . . ?
N5 C22 H22C 109.5 . . ?
H22A C22 H22B 109.5 . . ?
H22A C22 H22C 109.5 . . ?
H22B C22 H22C 109.5 . . ?
N1 C12 H12A 109.5 . . ?
N1 C12 H12B 109.5 . . ?
N1 C12 H12C 109.5 . . ?
H12A C12 H12B 109.5 . . ?
H12A C12 H12C 109.5 . . ?
H12B C12 H12C 109.5 . . ?
N5 C21 S2 120.9(2) . . ?
N8 C21 S2 131.0(3) . . ?
N8 C21 N5 108.1(3) . . ?
S1 C1 H1A 109.3 . . ?
S1 C1 H1B 109.3 . . ?
H1A C1 H1B 108.0 . . ?
C2 C1 S1 111.5(2) . . ?
C2 C1 H1A 109.3 . . ?
C2 C1 H1B 109.3 . . ?
S2 C2 H2A 109.4 . . ?
S2 C2 H2B 109.4 . . ?
C1 C2 S2 111.1(2) . . ?
C1 C2 H2A 109.4 . . ?
C1 C2 H2B 109.4 . . ?
H2A C2 H2B 108.0 . . ?

loop_
_geom_bond_atom_site_label_1
_geom_bond_atom_site_label_2
_geom_bond_distance
_geom_bond_site_symmetry_2
_geom_bond_publ_flag
Br1 Cu2 2.5264(6) . ?
Br1 Cu2 2.5952(5) 3_656 ?
Br1 Cu1 2.5400(5) . ?
Br2 Cu2 2.3881(5) . ?
Br2 Cu1 2.5845(5) 3_656 ?
Cu2 Cu2 2.6376(9) 3_656 ?
Cu2 Cu1 2.8551(6) 3_656 ?
Cu2 N3 2.035(3) . ?
Cu1 N4 2.035(3) . ?
Cu1 N8 2.026(3) . ?
S1 C11 1.737(3) . ?
S1 C1 1.810(4) . ?
S2 C21 1.733(3) . ?
S2 C2 1.810(3) . ?
N5 N6 1.358(4) . ?
N5 C22 1.467(4) . ?
N5 C21 1.344(4) . ?
N4 N3 1.374(3) . ?
N4 C11 1.334(5) . ?
N8 N7 1.368(4) . ?
N8 C21 1.332(4) . ?
N3 N2 1.286(4) . ?
N1 N2 1.351(4) . ?
N1 C11 1.346(4) . ?
N1 C12 1.463(5) . ?
N6 N7 1.296(4) . ?
C22 H22A 0.9800 . ?
C22 H22B 0.9800 . ?
C22 H22C 0.9800 . ?
C12 H12A 0.9800 . ?
C12 H12B 0.9800 . ?
C12 H12C 0.9800 . ?
C1 H1A 0.9900 . ?
C1 H1B 0.9900 . ?
C1 C2 1.518(4) . ?
C2 H2A 0.9900 . ?
C2 H2B 0.9900 . ?

loop_
_geom_hbond_atom_site_label_D
_geom_hbond_atom_site_label_H
_geom_hbond_atom_site_label_A
_geom_hbond_distance_DH
_geom_hbond_distance_HA
_geom_hbond_distance_DA
_geom_hbond_angle_DHA
_geom_hbond_site_symmetry_A
_geom_hbond_publ_flag
C22 H22A S1 0.98 2.97 3.687(4) 130.7 2_656 yes
C22 H22C Br2 0.98 3.01 3.522(4) 113.5 4_566 yes
C12 H12A N2 0.98 2.68 3.608(4) 157.8 3_756 yes
C1 H1B N8 0.99 2.65 3.298(5) 123.5 . yes
C1 H1B N7 0.99 2.66 3.466(4) 138.4 3_666 yes
C2 H2A Br1 0.99 2.91 3.810(3) 151.4 4_666 yes
C2 H2A Br2 0.99 3.02 3.652(3) 123.1 4_666 yes
C2 H2B Br2 0.99 2.98 3.907(3) 156.0 3_656 yes

loop_
_geom_torsion_atom_site_label_1
_geom_torsion_atom_site_label_2
_geom_torsion_atom_site_label_3
_geom_torsion_atom_site_label_4
_geom_torsion
_geom_torsion_site_symmetry_1
_geom_torsion_site_symmetry_2
_geom_torsion_site_symmetry_3
_geom_torsion_site_symmetry_4
_geom_torsion_publ_flag
Cu2 N3 N2 N1 -177.22(19) . . . . ?
Cu1 N4 N3 Cu2 -5.6(3) . . . . ?
Cu1 N4 N3 N2 177.69(19) . . . . ?
Cu1 N4 C11 S1 4.1(5) . . . . ?
Cu1 N4 C11 N1 -176.7(2) . . . . ?
Cu1 N8 N7 N6 172.6(2) . . . . ?
Cu1 N8 C21 S2 6.8(5) . . . . ?
Cu1 N8 C21 N5 -171.8(2) . . . . ?
S1 C1 C2 S2 169.91(16) . . . . ?
N5 N6 N7 N8 1.3(4) . . . . ?
N4 N3 N2 N1 -0.5(3) . . . . ?
N3 N4 C11 S1 179.6(2) . . . . ?
N3 N4 C11 N1 -1.2(3) . . . . ?
N6 N5 C21 S2 -177.8(2) . . . . ?
N6 N5 C21 N8 1.0(4) . . . . ?
N7 N8 C21 S2 178.5(3) . . . . ?
N7 N8 C21 N5 -0.2(4) . . . . ?
N2 N1 C11 S1 -179.7(2) . . . . ?
N2 N1 C11 N4 1.0(3) . . . . ?
C11 S1 C1 C2 87.1(2) . . . . ?
C11 N4 N3 Cu2 177.8(2) . . . . ?
C11 N4 N3 N2 1.1(3) . . . . ?
C11 N1 N2 N3 -0.3(3) . . . . ?
C22 N5 N6 N7 175.2(3) . . . . ?
C22 N5 C21 S2 5.9(5) . . . . ?
C22 N5 C21 N8 -175.3(3) . . . . ?
C12 N1 N2 N3 -179.3(3) . . . . ?
C12 N1 C11 S1 -0.9(4) . . . . ?
C12 N1 C11 N4 179.8(3) . . . . ?
C21 S2 C2 C1 66.6(2) . . . . ?
C21 N5 N6 N7 -1.4(4) . . . . ?
C21 N8 N7 N6 -0.7(4) . . . . ?
C1 S1 C11 N4 -14.6(3) . . . . ?
C1 S1 C11 N1 166.2(2) . . . . ?
C2 S2 C21 N5 -167.7(3) . . . . ?
C2 S2 C21 N8 13.8(4) . . . . ?
